data_4320308
loop_
_publ_author_name
'Ekaterina V. Anokhina'
'Cynthia S. Day'
'Abdessadek Lachgar'

_publ_contact_author_address
;
    Department of Chemistry, 
    Wake Forest University, 
    Winston-Salem, NC 27109
;
_publ_contact_author_email lachgar@wfu.edu
_publ_contact_author_fax '(336) 758-4656'
_publ_contact_author_name 'Abdessadek Lachgar'
_publ_contact_author_phone '(336) 758-4676'
_publ_section_title
;
 A New Quasi-One-Dimensional Niobium Oxychloride Cluster Compound
 Cs2Ti4Nb6Cl18O6: Structural Effects of Ligand Combination
;
_journal_name_full 'Inorganic Chemistry'
_journal_page_first 5072
_journal_page_last 5076
_journal_paper_doi 10.1021/ic010392q
_journal_volume 40
_journal_year 2001
_chemical_formula_sum 'Cl18 Cs2 Nb6 O6 Ti4'
_chemical_formula_weight 1748.98
_chemical_name_systematic
; 
 ? 
;
_space_group_IT_number 163
_symmetry_cell_setting trigonal
_symmetry_space_group_name_Hall '-P 3 2c'
_symmetry_space_group_name_H-M 'P -3 1 c'
_atom_sites_solution_hydrogens geom
_atom_sites_solution_primary direct
_atom_sites_solution_secondary difmap
_audit_creation_method 'SHELXL and manual editing of form.cif'
_cell_angle_alpha 90.00
_cell_angle_beta 90.00
_cell_angle_gamma 120.00
_cell_formula_units_Z 2
_cell_length_a 11.1903(7)
_cell_length_b 11.1903(7)
_cell_length_c 15.600(2)
_cell_measurement_reflns_used 39
_cell_measurement_temperature 298(2)
_cell_measurement_theta_max 15.87
_cell_measurement_theta_min 2.62
_cell_volume 1691.8(3)
_computing_cell_refinement 'Bruker XSCANS'
_computing_data_collection 'Bruker XSCANS'
_computing_data_reduction 'Bruker SHELXTL'
_computing_molecular_graphics 'ATOMS for Windows'
_computing_publication_material SHELXTL
_computing_structure_refinement 'SHELXL-93 (Sheldrick, 1993)'
_computing_structure_solution 'SHELXS-86 (Sheldrick, 1990)'
_diffrn_ambient_temperature 298(2)
_diffrn_measured_fraction_theta_full 0.988
_diffrn_measured_fraction_theta_max 0.988
_diffrn_measurement_device_type 'Bruker P4'
_diffrn_measurement_method '\w scans'
_diffrn_radiation_monochromator graphite
_diffrn_radiation_source 'fine-focus sealed tube'
_diffrn_radiation_type MoK\a
_diffrn_radiation_wavelength 0.71073
_diffrn_reflns_av_R_equivalents 0.0979
_diffrn_reflns_av_sigmaI/netI 0.1062
_diffrn_reflns_limit_h_max 13
_diffrn_reflns_limit_h_min -1
_diffrn_reflns_limit_k_max 1
_diffrn_reflns_limit_k_min -14
_diffrn_reflns_limit_l_max 1
_diffrn_reflns_limit_l_min -19
_diffrn_reflns_number 3005
_diffrn_reflns_theta_full 26.40
_diffrn_reflns_theta_max 26.40
_diffrn_reflns_theta_min 2.10
_diffrn_standards_decay_% 0
_diffrn_standards_interval_count 197
_diffrn_standards_number 3
_exptl_absorpt_coefficient_mu 6.405
_exptl_absorpt_correction_T_max 0.9250
_exptl_absorpt_correction_T_min 0.7433
_exptl_absorpt_correction_type empirical
_exptl_crystal_colour black
_exptl_crystal_density_diffrn 3.433
_exptl_crystal_description needle
_exptl_crystal_F_000 1596
_exptl_crystal_size_max 0.40
_exptl_crystal_size_mid 0.2
_exptl_crystal_size_min 0.03
_refine_diff_density_max 0.907
_refine_diff_density_min -0.866
_refine_diff_density_rms 0.211
_refine_ls_extinction_coef 0.00029(7)
_refine_ls_extinction_expression Fc^*^=kFc[1+0.001xFc^2^\l^3^/sin(2\q)]^-1/4^
_refine_ls_extinction_method SHELXL
_refine_ls_goodness_of_fit_gt 1.042
_refine_ls_goodness_of_fit_ref 0.976
_refine_ls_matrix_type full
_refine_ls_number_parameters 64
_refine_ls_number_reflns 1149
_refine_ls_number_restraints 0
_refine_ls_restrained_S_all 1.006
_refine_ls_restrained_S_gt 1.042
_refine_ls_R_factor_all 0.1027
_refine_ls_R_factor_gt 0.0477
_refine_ls_shift/esd_max -0.001
_refine_ls_shift/esd_mean 0.000
_refine_ls_structure_factor_coef Fsqd
_refine_ls_weighting_details 'w=1/[\s^2^(Fo^2^)+(0.0127P)^2^+0.0000P] where P=(Fo^2^+2Fc^2^)/3'
_refine_ls_weighting_scheme calc
_refine_ls_wR_factor_all 0.0686
_refine_ls_wR_factor_gt 0.0556
_reflns_number_observed 727
_reflns_number_total 1151
_reflns_observed_criterion >2sigma(I)
_cod_data_source_file ic010392q.cif
_cod_data_source_block cs2ti4
_cod_depositor_comments
;
The following automatic conversions were performed:

'_symmetry_cell_setting' value 'Trigonal' changed to 'trigonal'
according to the built-in table from CIF Core dictionary named
'cif_core.dic' version 2.4.1 from 2010-06-29.

Automatic conversion script
Id: cif_fix_values 1646 2011-03-28 12:23:43Z adriana 

The following automatic conversions were performed:

'_refine_ls_weighting_scheme' value 'calc
w=1/[\s^2^(Fo^2^)+(0.0127P)^2^+0.0000P] where P=(Fo^2^+2Fc^2^)/3' was
changed to 'calc'. New tag '_refine_ls_weighting_details' was
created. The value of the new tag was set to
'w=1/[\s^2^(Fo^2^)+(0.0127P)^2^+0.0000P] where P=(Fo^2^+2Fc^2^)/3'.

Automatic conversion script
Id: cif_fix_values 3143 2015-03-26 13:38:13Z robertas 
;
_cod_original_cell_volume 1691.7(3)
_cod_database_code 4320308

loop_
_symmetry_equiv_pos_as_xyz
'x, y, z'
'-y, x-y, z'
'-x+y, -x, z'
'-y, -x, -z+1/2'
'-x+y, y, -z+1/2'
'x, x-y, -z+1/2'
'-x, -y, -z'
'y, -x+y, -z'
'x-y, x, -z'
'y, x, z-1/2'
'x-y, -y, z-1/2'
'-x, -x+y, z-1/2'

loop_
_atom_site_aniso_label
_atom_site_aniso_U_11
_atom_site_aniso_U_22
_atom_site_aniso_U_33
_atom_site_aniso_U_23
_atom_site_aniso_U_13
_atom_site_aniso_U_12
Nb1 0.0123(4) 0.0128(4) 0.0100(3) 0.0000(4) -0.0004(4) 0.0065(4)
Cl1 0.0225(13) 0.0169(12) 0.0182(11) -0.0022(10) -0.0030(10) 0.0123(11)
Cl2 0.0215(14) 0.0218(13) 0.0178(11) -0.0008(11) -0.0028(10) 0.0135(11)
Cl3 0.0164(13) 0.0238(14) 0.0184(11) 0.0040(11) -0.0001(11) 0.0076(10)
Ti1 0.0116(12) 0.0161(10) 0.0122(11) 0.0000(9) 0.000 0.0058(6)
Ti2 0.0128(13) 0.0128(13) 0.015(2) 0.000 0.000 0.0064(7)
O1 0.016(3) 0.005(3) 0.006(3) -0.004(3) -0.004(3) 0.004(3)
Cs1A 0.029(3) 0.029(3) 0.055(9) 0.000 0.000 0.015(2)
Cs1B 0.048(2) 0.048(2) 0.169(14) 0.000 0.000 0.0238(12)

loop_
_atom_site_label
_atom_site_type_symbol
_atom_site_fract_x
_atom_site_fract_y
_atom_site_fract_z
_atom_site_U_iso_or_equiv
_atom_site_thermal_displace_type
_atom_site_occupancy
_atom_site_calc_flag
_atom_site_refinement_flags
_atom_site_disorder_group
Nb1 Nb 0.11860(9) -0.04308(9) 0.08007(5) 0.0116(2) Uani 1 d . .
Cl1 Cl 0.0816(2) -0.2550(2) 0.00636(14) 0.0181(5) Uani 1 d . .
Cl2 Cl 0.2890(2) -0.0578(3) 0.18533(14) 0.0192(5) Uani 1 d . .
Cl3 Cl 0.4851(2) 0.3187(3) 0.15962(14) 0.0206(6) Uani 1 d . .
Ti1 Ti 0.2903(2) 0.14514(11) 0.2500 0.0138(6) Uani 1 d S .
Ti2 Ti 0.6667 0.3333 0.2500 0.0134(9) Uani 1 d S .
O1 O 0.1666(6) 0.1220(6) 0.1553(3) 0.0096(12) Uani 1 d . .
Cs1A Cs 0.3333 -0.3333 0.0514(8) 0.038(5) Uani 0.38(8) d SP .
Cs1B Cs 0.3333 -0.3333 0.0766(33) 0.088(5) Uani 0.57(8) d SP .
Cs2 Cs 0.3333 -0.3333 0.2500 0.112(24) Uiso 0.069(7) d SP .

loop_
_atom_type_symbol
_atom_type_description
_atom_type_scat_dispersion_real
_atom_type_scat_dispersion_imag
_atom_type_scat_source
O O 0.0106 0.0060 'International Tables Vol C Tables 4.2.6.8 and 6.1.1.4'
Cl Cl 0.1484 0.1585 'International Tables Vol C Tables 4.2.6.8 and 6.1.1.4'
Ti Ti 0.2776 0.4457 'International Tables Vol C Tables 4.2.6.8 and 6.1.1.4'
Nb Nb -2.0727 0.6215 'International Tables Vol C Tables 4.2.6.8 and 6.1.1.4'
Cs Cs -0.3680 2.1192 'International Tables Vol C Tables 4.2.6.8 and 6.1.1.4'

loop_
_geom_angle_atom_site_label_1
_geom_angle_atom_site_label_2
_geom_angle_atom_site_label_3
_geom_angle
_geom_angle_site_symmetry_1
_geom_angle_site_symmetry_3
_geom_angle_publ_flag
O1 Nb1 O1 91.4(3) . 3 ?
O1 Nb1 Cl1 170.1(2) . . ?
O1 Nb1 Cl1 87.3(2) 3 . ?
O1 Nb1 Cl1 93.7(2) . 9 ?
O1 Nb1 Cl1 169.8(2) 3 9 ?
Cl1 Nb1 Cl1 86.19(3) . 9 ?
O1 Nb1 Cl2 79.7(2) . . ?
O1 Nb1 Cl2 91.8(2) 3 . ?
Cl1 Nb1 Cl2 90.55(8) . . ?
Cl1 Nb1 Cl2 80.43(7) 9 . ?
O1 Nb1 Nb1 91.2(2) . 3 ?
O1 Nb1 Nb1 45.95(15) 3 3 ?
Cl1 Nb1 Nb1 94.87(7) . 3 ?
Cl1 Nb1 Nb1 142.63(6) 9 3 ?
Cl2 Nb1 Nb1 136.80(6) . 3 ?
O1 Nb1 Nb1 46.0(2) . 2 ?
O1 Nb1 Nb1 91.2(2) 3 2 ?
Cl1 Nb1 Nb1 143.70(6) . 2 ?
Cl1 Nb1 Nb1 98.73(6) 9 2 ?
Cl2 Nb1 Nb1 125.75(7) . 2 ?
Nb1 Nb1 Nb1 60.0 3 2 ?
O1 Nb1 Nb1 136.0(2) . 8 ?
O1 Nb1 Nb1 92.44(14) 3 8 ?
Cl1 Nb1 Nb1 53.89(6) . 8 ?
Cl1 Nb1 Nb1 90.13(6) 9 8 ?
Cl2 Nb1 Nb1 143.90(6) . 8 ?
Nb1 Nb1 Nb1 61.85(2) 3 8 ?
Nb1 Nb1 Nb1 90.0 2 8 ?
O1 Nb1 Nb1 92.51(14) . 9 ?
O1 Nb1 Nb1 135.85(15) 3 9 ?
Cl1 Nb1 Nb1 95.23(6) . 9 ?
Cl1 Nb1 Nb1 52.81(6) 9 9 ?
Cl2 Nb1 Nb1 132.17(6) . 9 ?
Nb1 Nb1 Nb1 90.0 3 9 ?
Nb1 Nb1 Nb1 61.85(2) 2 9 ?
Nb1 Nb1 Nb1 56.30(4) 8 9 ?
O1 Nb1 Ti1 32.3(2) . . ?
O1 Nb1 Ti1 90.48(14) 3 . ?
Cl1 Nb1 Ti1 137.89(6) . . ?
Cl1 Nb1 Ti1 89.03(6) 9 . ?
Cl2 Nb1 Ti1 47.47(6) . . ?
Nb1 Nb1 Ti1 113.20(4) 3 . ?
Nb1 Nb1 Ti1 78.35(3) 2 . ?
Nb1 Nb1 Ti1 168.05(3) 8 . ?
Nb1 Nb1 Ti1 114.59(3) 9 . ?
O1 Nb1 Cs1B 128.0(5) . . ?
O1 Nb1 Cs1B 97.3(4) 3 . ?
Cl1 Nb1 Cs1B 42.7(4) . . ?
Cl1 Nb1 Cs1B 72.6(3) 9 . ?
Cl2 Nb1 Cs1B 49.0(5) . . ?
Nb1 Nb1 Cs1B 129.97(4) 3 . ?
Nb1 Nb1 Cs1B 170.01(5) 2 . ?
Nb1 Nb1 Cs1B 94.9(5) 8 . ?
Nb1 Nb1 Cs1B 114.1(6) 9 . ?
Ti1 Nb1 Cs1B 96.2(5) . . ?
Nb1 Cl1 Nb1 73.31(7) . 8 ?
Nb1 Cl1 Cs1A 112.68(14) . . ?
Nb1 Cl1 Cs1A 156.6(2) 8 . ?
Nb1 Cl1 Cs1B 108.8(5) . . ?
Nb1 Cl1 Cs1B 162.0(7) 8 . ?
Cs1A Cl1 Cs1B 6.3(8) . . ?
Nb1 Cl1 Cs1B 131.5(2) . 7_545 ?
Nb1 Cl1 Cs1B 77.5(3) 8 7_545 ?
Cs1A Cl1 Cs1B 109.59(11) . 7_545 ?
Cs1B Cl1 Cs1B 110.8(3) . 7_545 ?
Ti1 Cl2 Nb1 82.35(8) . . ?
Ti1 Cl2 Cs2 138.58(8) . . ?
Nb1 Cl2 Cs2 132.24(9) . . ?
Ti1 Cl2 Cs1B 172.5(3) . . ?
Nb1 Cl2 Cs1B 99.8(6) . . ?
Cs2 Cl2 Cs1B 43.5(7) . . ?
Ti1 Cl2 Cs1A 169.63(14) . . ?
Nb1 Cl2 Cs1A 95.63(14) . . ?
Cs2 Cl2 Cs1A 48.6(2) . . ?
Cs1B Cl2 Cs1A 5.1(7) . . ?
Ti1 Cl2 Cs1B 107.8(4) . 4 ?
Nb1 Cl2 Cs1B 144.51(9) . 4 ?
Cs2 Cl2 Cs1B 31.2(4) . 4 ?
Cs1B Cl2 Cs1B 74.7(11) . 4 ?
Cs1A Cl2 Cs1B 79.7(5) . 4 ?
Ti2 Cl3 Ti1 95.77(9) . . ?
Ti2 Cl3 Cs1A 95.09(12) . 7_655 ?
Ti1 Cl3 Cs1A 138.96(9) . 7_655 ?
Ti2 Cl3 Cs1B 97.9(3) . 7_655 ?
Ti1 Cl3 Cs1B 138.18(13) . 7_655 ?
Cs1A Cl3 Cs1B 2.8(3) 7_655 7_655 ?
Ti2 Cl3 Cs1B 133.1(3) . 1_565 ?
Ti1 Cl3 Cs1B 103.9(3) . 1_565 ?
Cs1A Cl3 Cs1B 96.9(5) 7_655 1_565 ?
Cs1B Cl3 Cs1B 95.0(3) 7_655 1_565 ?
O1 Ti1 O1 104.2(3) 6 . ?
O1 Ti1 Cl2 95.9(2) 6 . ?
O1 Ti1 Cl2 83.8(2) . . ?
O1 Ti1 Cl2 83.8(2) 6 6 ?
O1 Ti1 Cl2 95.9(2) . 6 ?
Cl2 Ti1 Cl2 179.41(15) . 6 ?
O1 Ti1 Cl3 87.8(2) 6 6 ?
O1 Ti1 Cl3 164.7(2) . 6 ?
Cl2 Ti1 Cl3 85.54(9) . 6 ?
Cl2 Ti1 Cl3 94.91(9) 6 6 ?
O1 Ti1 Cl3 164.7(2) 6 . ?
O1 Ti1 Cl3 87.8(2) . . ?
Cl2 Ti1 Cl3 94.91(9) . . ?
Cl2 Ti1 Cl3 85.54(9) 6 . ?
Cl3 Ti1 Cl3 82.21(12) 6 . ?
O1 Ti1 Nb1 102.7(2) 6 . ?
O1 Ti1 Nb1 33.6(2) . . ?
Cl2 Ti1 Nb1 50.18(6) . . ?
Cl2 Ti1 Nb1 129.43(7) 6 . ?
Cl3 Ti1 Nb1 134.97(6) 6 . ?
Cl3 Ti1 Nb1 92.61(5) . . ?
O1 Ti1 Nb1 33.6(2) 6 6 ?
O1 Ti1 Nb1 102.7(2) . 6 ?
Cl2 Ti1 Nb1 129.43(7) . 6 ?
Cl2 Ti1 Nb1 50.18(6) 6 6 ?
Cl3 Ti1 Nb1 92.61(5) 6 6 ?
Cl3 Ti1 Nb1 134.97(6) . 6 ?
Nb1 Ti1 Nb1 120.10(7) . 6 ?
O1 Ti1 Ti2 127.9(2) 6 . ?
O1 Ti1 Ti2 127.9(2) . . ?
Cl2 Ti1 Ti2 90.30(7) . . ?
Cl2 Ti1 Ti2 90.30(7) 6 . ?
Cl3 Ti1 Ti2 41.11(6) 6 . ?
Cl3 Ti1 Ti2 41.11(6) . . ?
Nb1 Ti1 Ti2 119.95(3) . . ?
Nb1 Ti1 Ti2 119.95(3) 6 . ?
Cl3 Ti2 Cl3 86.24(11) 2_655 5_655 ?
Cl3 Ti2 Cl3 89.24(8) 2_655 3_665 ?
Cl3 Ti2 Cl3 95.68(12) 5_655 3_665 ?
Cl3 Ti2 Cl3 95.68(12) 2_655 6 ?
Cl3 Ti2 Cl3 89.24(8) 5_655 6 ?
Cl3 Ti2 Cl3 173.27(12) 3_665 6 ?
Cl3 Ti2 Cl3 89.24(8) 2_655 . ?
Cl3 Ti2 Cl3 173.27(12) 5_655 . ?
Cl3 Ti2 Cl3 89.24(8) 3_665 . ?
Cl3 Ti2 Cl3 86.24(11) 6 . ?
Cl3 Ti2 Cl3 173.27(12) 2_655 4_665 ?
Cl3 Ti2 Cl3 89.24(8) 5_655 4_665 ?
Cl3 Ti2 Cl3 86.24(11) 3_665 4_665 ?
Cl3 Ti2 Cl3 89.24(8) 6 4_665 ?
Cl3 Ti2 Cl3 95.68(12) . 4_665 ?
Cl3 Ti2 Ti1 93.37(6) 2_655 . ?
Cl3 Ti2 Ti1 132.16(6) 5_655 . ?
Cl3 Ti2 Ti1 132.16(6) 3_665 . ?
Cl3 Ti2 Ti1 43.12(6) 6 . ?
Cl3 Ti2 Ti1 43.12(6) . . ?
Cl3 Ti2 Ti1 93.37(6) 4_665 . ?
Cl3 Ti2 Cs1B 54.20(5) 2_655 7_655 ?
Cl3 Ti2 Cs1B 125.80(5) 5_655 7_655 ?
Cl3 Ti2 Cs1B 54.20(5) 3_665 7_655 ?
Cl3 Ti2 Cs1B 125.80(5) 6 7_655 ?
Cl3 Ti2 Cs1B 54.20(5) . 7_655 ?
Cl3 Ti2 Cs1B 125.80(5) 4_665 7_655 ?
Ti1 Ti2 Cs1B 90.000(1) . 7_655 ?
Cl3 Ti2 Cs1B 125.80(5) 2_655 10_656 ?
Cl3 Ti2 Cs1B 54.20(5) 5_655 10_656 ?
Cl3 Ti2 Cs1B 125.80(5) 3_665 10_656 ?
Cl3 Ti2 Cs1B 54.20(5) 6 10_656 ?
Cl3 Ti2 Cs1B 125.80(5) . 10_656 ?
Cl3 Ti2 Cs1B 54.20(5) 4_665 10_656 ?
Ti1 Ti2 Cs1B 90.000(1) . 10_656 ?
Cs1B Ti2 Cs1B 180.000(2) 7_655 10_656 ?
Ti1 O1 Nb1 114.1(3) . . ?
Ti1 O1 Nb1 157.9(3) . 2 ?
Nb1 O1 Nb1 88.0(2) . 2 ?
Cs1B Cs1A Cs2 0.000(4) . . ?
Cs1B Cs1A Cl1 101.9(2) . . ?
Cs2 Cs1A Cl1 101.9(2) . . ?
Cs1B Cs1A Cl1 101.9(2) . 3_655 ?
Cs2 Cs1A Cl1 101.9(2) . 3_655 ?
Cl1 Cs1A Cl1 115.88(14) . 3_655 ?
Cs1B Cs1A Cl1 101.9(2) . 2_545 ?
Cs2 Cs1A Cl1 101.9(2) . 2_545 ?
Cl1 Cs1A Cl1 115.88(14) . 2_545 ?
Cl1 Cs1A Cl1 115.88(14) 3_655 2_545 ?
Cs1B Cs1A Cl3 149.29(10) . 8 ?
Cs2 Cs1A Cl3 149.29(10) . 8 ?
Cl1 Cs1A Cl3 57.05(14) . 8 ?
Cl1 Cs1A Cl3 73.3(2) 3_655 8 ?
Cl1 Cs1A Cl3 107.5(3) 2_545 8 ?
Cs1B Cs1A Cl3 149.29(10) . 9_545 ?
Cs2 Cs1A Cl3 149.29(10) . 9_545 ?
Cl1 Cs1A Cl3 73.3(2) . 9_545 ?
Cl1 Cs1A Cl3 107.5(3) 3_655 9_545 ?
Cl1 Cs1A Cl3 57.05(14) 2_545 9_545 ?
Cl3 Cs1A Cl3 52.5(2) 8 9_545 ?
Cs1B Cs1A Cl3 149.29(10) . 7_655 ?
Cs2 Cs1A Cl3 149.29(10) . 7_655 ?
Cl1 Cs1A Cl3 107.5(3) . 7_655 ?
Cl1 Cs1A Cl3 57.05(14) 3_655 7_655 ?
Cl1 Cs1A Cl3 73.3(2) 2_545 7_655 ?
Cl3 Cs1A Cl3 52.5(2) 8 7_655 ?
Cl3 Cs1A Cl3 52.5(2) 9_545 7_655 ?
Cs1B Cs1A Cl2 58.1(2) . . ?
Cs2 Cs1A Cl2 58.1(2) . . ?
Cl1 Cs1A Cl2 57.84(7) . . ?
Cl1 Cs1A Cl2 88.34(9) 3_655 . ?
Cl1 Cs1A Cl2 152.5(3) 2_545 . ?
Cl3 Cs1A Cl2 91.21(8) 8 . ?
Cl3 Cs1A Cl2 130.51(14) 9_545 . ?
Cl3 Cs1A Cl2 133.8(2) 7_655 . ?
Cs1B Cs1A Cl2 58.1(2) . 2_545 ?
Cs2 Cs1A Cl2 58.1(2) . 2_545 ?
Cl1 Cs1A Cl2 88.34(9) . 2_545 ?
Cl1 Cs1A Cl2 152.5(3) 3_655 2_545 ?
Cl1 Cs1A Cl2 57.84(7) 2_545 2_545 ?
Cl3 Cs1A Cl2 133.8(2) 8 2_545 ?
Cl3 Cs1A Cl2 91.21(8) 9_545 2_545 ?
Cl3 Cs1A Cl2 130.51(14) 7_655 2_545 ?
Cl2 Cs1A Cl2 94.7(2) . 2_545 ?
Cs1B Cs1A Cl2 58.1(2) . 3_655 ?
Cs2 Cs1A Cl2 58.1(2) . 3_655 ?
Cl1 Cs1A Cl2 152.5(3) . 3_655 ?
Cl1 Cs1A Cl2 57.84(7) 3_655 3_655 ?
Cl1 Cs1A Cl2 88.34(9) 2_545 3_655 ?
Cl3 Cs1A Cl2 130.51(14) 8 3_655 ?
Cl3 Cs1A Cl2 133.8(2) 9_545 3_655 ?
Cl3 Cs1A Cl2 91.21(8) 7_655 3_655 ?
Cl2 Cs1A Cl2 94.7(2) . 3_655 ?
Cl2 Cs1A Cl2 94.7(2) 2_545 3_655 ?
Cs1B Cs1A Cs1B 0.0 . 4 ?
Cs2 Cs1A Cs1B 0.0 . 4 ?
Cl1 Cs1A Cs1B 101.9(2) . 4 ?
Cl1 Cs1A Cs1B 101.9(2) 3_655 4 ?
Cl1 Cs1A Cs1B 101.9(2) 2_545 4 ?
Cl3 Cs1A Cs1B 149.29(10) 8 4 ?
Cl3 Cs1A Cs1B 149.29(10) 9_545 4 ?
Cl3 Cs1A Cs1B 149.29(10) 7_655 4 ?
Cl2 Cs1A Cs1B 58.1(2) . 4 ?
Cl2 Cs1A Cs1B 58.1(2) 2_545 4 ?
Cl2 Cs1A Cs1B 58.1(2) 3_655 4 ?
Cs1A Cs1B Cs2 180.000(1) . . ?
Cs1A Cs1B Cl1 71.8(8) . . ?
Cs2 Cs1B Cl1 108.2(8) . . ?
Cs1A Cs1B Cl1 71.8(8) . 3_655 ?
Cs2 Cs1B Cl1 108.2(8) . 3_655 ?
Cl1 Cs1B Cl1 110.8(8) . 3_655 ?
Cs1A Cs1B Cl1 71.8(8) . 2_545 ?
Cs2 Cs1B Cl1 108.2(8) . 2_545 ?
Cl1 Cs1B Cl1 110.8(8) . 2_545 ?
Cl1 Cs1B Cl1 110.8(8) 3_655 2_545 ?
Cs1A Cs1B Cl2 116.8(7) . . ?
Cs2 Cs1B Cl2 63.2(7) . . ?
Cl1 Cs1B Cl2 59.08(11) . . ?
Cl1 Cs1B Cl2 90.00(14) 3_655 . ?
Cl1 Cs1B Cl2 159.2(6) 2_545 . ?
Cs1A Cs1B Cl2 116.8(7) . 2_545 ?
Cs2 Cs1B Cl2 63.2(7) . 2_545 ?
Cl1 Cs1B Cl2 90.00(14) . 2_545 ?
Cl1 Cs1B Cl2 159.2(6) 3_655 2_545 ?
Cl1 Cs1B Cl2 59.08(11) 2_545 2_545 ?
Cl2 Cs1B Cl2 101.3(9) . 2_545 ?
Cs1A Cs1B Cl2 116.8(7) . 3_655 ?
Cs2 Cs1B Cl2 63.2(7) . 3_655 ?
Cl1 Cs1B Cl2 159.2(6) . 3_655 ?
Cl1 Cs1B Cl2 59.08(11) 3_655 3_655 ?
Cl1 Cs1B Cl2 90.00(14) 2_545 3_655 ?
Cl2 Cs1B Cl2 101.3(9) . 3_655 ?
Cl2 Cs1B Cl2 101.3(9) 2_545 3_655 ?
Cs1A Cs1B Cl3 27.9(3) . 8 ?
Cs2 Cs1B Cl3 152.1(3) . 8 ?
Cl1 Cs1B Cl3 53.0(5) . 8 ?
Cl1 Cs1B Cl3 68.1(7) 3_655 8 ?
Cl1 Cs1B Cl3 98.6(11) 2_545 8 ?
Cl2 Cs1B Cl3 88.9(4) . 8 ?
Cl2 Cs1B Cl3 128.8(7) 2_545 8 ?
Cl2 Cs1B Cl3 125.9(7) 3_655 8 ?
Cs1A Cs1B Cl3 27.9(3) . 9_545 ?
Cs2 Cs1B Cl3 152.1(3) . 9_545 ?
Cl1 Cs1B Cl3 68.1(7) . 9_545 ?
Cl1 Cs1B Cl3 98.6(11) 3_655 9_545 ?
Cl1 Cs1B Cl3 53.0(5) 2_545 9_545 ?
Cl2 Cs1B Cl3 125.9(7) . 9_545 ?
Cl2 Cs1B Cl3 88.9(4) 2_545 9_545 ?
Cl2 Cs1B Cl3 128.8(7) 3_655 9_545 ?
Cl3 Cs1B Cl3 47.9(6) 8 9_545 ?
Cs1A Cs1B Cl3 27.9(3) . 7_655 ?
Cs2 Cs1B Cl3 152.1(3) . 7_655 ?
Cl1 Cs1B Cl3 98.6(11) . 7_655 ?
Cl1 Cs1B Cl3 53.0(5) 3_655 7_655 ?
Cl1 Cs1B Cl3 68.1(7) 2_545 7_655 ?
Cl2 Cs1B Cl3 128.8(7) . 7_655 ?
Cl2 Cs1B Cl3 125.9(7) 2_545 7_655 ?
Cl2 Cs1B Cl3 88.9(4) 3_655 7_655 ?
Cl3 Cs1B Cl3 47.9(6) 8 7_655 ?
Cl3 Cs1B Cl3 47.9(6) 9_545 7_655 ?
Cs1A Cs1B Cl1 74.4(6) . 9 ?
Cs2 Cs1B Cl1 105.6(6) . 9 ?
Cl1 Cs1B Cl1 45.2(2) . 9 ?
Cl1 Cs1B Cl1 69.2(3) 3_655 9 ?
Cl1 Cs1B Cl1 144.0(13) 2_545 9 ?
Cl2 Cs1B Cl1 43.08(11) . 9 ?
Cl2 Cs1B Cl1 130.4(2) 2_545 9 ?
Cl2 Cs1B Cl1 116.6(2) 3_655 9 ?
Cl3 Cs1B Cl1 46.5(3) 8 9 ?
Cl3 Cs1B Cl1 91.0(7) 9_545 9 ?
Cl3 Cs1B Cl1 87.5(7) 7_655 9 ?
Cs1A Cs1B Cl1 74.4(6) . 7_545 ?
Cs2 Cs1B Cl1 105.6(6) . 7_545 ?
Cl1 Cs1B Cl1 69.2(3) . 7_545 ?
Cl1 Cs1B Cl1 144.0(13) 3_655 7_545 ?
Cl1 Cs1B Cl1 45.2(2) 2_545 7_545 ?
Cl2 Cs1B Cl1 116.6(2) . 7_545 ?
Cl2 Cs1B Cl1 43.08(11) 2_545 7_545 ?
Cl2 Cs1B Cl1 130.4(2) 3_655 7_545 ?
Cl3 Cs1B Cl1 87.5(7) 8 7_545 ?
Cl3 Cs1B Cl1 46.5(3) 9_545 7_545 ?
Cl3 Cs1B Cl1 91.0(7) 7_655 7_545 ?
Cl1 Cs1B Cl1 113.0(5) 9 7_545 ?
Cs1A Cs1B Cl1 74.4(6) . 8_655 ?
Cs2 Cs1B Cl1 105.6(6) . 8_655 ?
Cl1 Cs1B Cl1 144.0(13) . 8_655 ?
Cl1 Cs1B Cl1 45.2(2) 3_655 8_655 ?
Cl1 Cs1B Cl1 69.2(3) 2_545 8_655 ?
Cl2 Cs1B Cl1 130.4(2) . 8_655 ?
Cl2 Cs1B Cl1 116.6(2) 2_545 8_655 ?
Cl2 Cs1B Cl1 43.08(11) 3_655 8_655 ?
Cl3 Cs1B Cl1 91.0(7) 8 8_655 ?
Cl3 Cs1B Cl1 87.5(7) 9_545 8_655 ?
Cl3 Cs1B Cl1 46.5(3) 7_655 8_655 ?
Cl1 Cs1B Cl1 113.0(5) 9 8_655 ?
Cl1 Cs1B Cl1 113.0(5) 7_545 8_655 ?
Cs1A Cs1B Nb1 90.6(6) . . ?
Cs2 Cs1B Nb1 89.4(6) . . ?
Cl1 Cs1B Nb1 28.51(10) . . ?
Cl1 Cs1B Nb1 98.0(2) 3_655 . ?
Cl1 Cs1B Nb1 138.6(6) 2_545 . ?
Cl2 Cs1B Nb1 31.21(7) . . ?
Cl2 Cs1B Nb1 100.7(4) 2_545 . ?
Cl2 Cs1B Nb1 130.9(7) 3_655 . ?
Cl3 Cs1B Nb1 64.7(3) 8 . ?
Cl3 Cs1B Nb1 94.8(6) 9_545 . ?
Cl3 Cs1B Nb1 111.9(8) 7_655 . ?
Cl1 Cs1B Nb1 29.95(4) 9 . ?
Cl1 Cs1B Nb1 94.5(2) 7_545 . ?
Cl1 Cs1B Nb1 142.8(5) 8_655 . ?
Cs1B Cs2 Cs1B 180.000(2) . 4 ?
Cs1B Cs2 Cs1A 0.0 . . ?
Cs1B Cs2 Cs1A 180.000(2) 4 . ?
Cs1B Cs2 Cs1A 180.0 . 4 ?
Cs1B Cs2 Cs1A 0.000(2) 4 4 ?
Cs1A Cs2 Cs1A 180.0 . 4 ?
Cs1B Cs2 Cl2 73.29(4) . . ?
Cs1B Cs2 Cl2 106.71(4) 4 . ?
Cs1A Cs2 Cl2 73.29(4) . . ?
Cs1A Cs2 Cl2 106.71(4) 4 . ?
Cs1B Cs2 Cl2 106.71(4) . 4 ?
Cs1B Cs2 Cl2 73.29(4) 4 4 ?
Cs1A Cs2 Cl2 106.71(4) . 4 ?
Cs1A Cs2 Cl2 73.29(4) 4 4 ?
Cl2 Cs2 Cl2 55.77(7) . 4 ?
Cs1B Cs2 Cl2 73.29(4) . 2_545 ?
Cs1B Cs2 Cl2 106.71(4) 4 2_545 ?
Cs1A Cs2 Cl2 73.29(4) . 2_545 ?
Cs1A Cs2 Cl2 106.71(4) 4 2_545 ?
Cl2 Cs2 Cl2 112.08(3) . 2_545 ?
Cl2 Cs2 Cl2 80.84(8) 4 2_545 ?
Cs1B Cs2 Cl2 106.71(4) . 5_655 ?
Cs1B Cs2 Cl2 73.29(4) 4 5_655 ?
Cs1A Cs2 Cl2 106.71(4) . 5_655 ?
Cs1A Cs2 Cl2 73.29(4) 4 5_655 ?
Cl2 Cs2 Cl2 80.84(8) . 5_655 ?
Cl2 Cs2 Cl2 112.08(3) 4 5_655 ?
Cl2 Cs2 Cl2 165.92(8) 2_545 5_655 ?
Cs1B Cs2 Cl2 73.29(4) . 3_655 ?
Cs1B Cs2 Cl2 106.71(4) 4 3_655 ?
Cs1A Cs2 Cl2 73.29(4) . 3_655 ?
Cs1A Cs2 Cl2 106.71(4) 4 3_655 ?
Cl2 Cs2 Cl2 112.08(3) . 3_655 ?
Cl2 Cs2 Cl2 165.92(8) 4 3_655 ?
Cl2 Cs2 Cl2 112.08(3) 2_545 3_655 ?
Cl2 Cs2 Cl2 55.77(7) 5_655 3_655 ?
Cs1B Cs2 Cl2 106.71(4) . 6_545 ?
Cs1B Cs2 Cl2 73.29(4) 4 6_545 ?
Cs1A Cs2 Cl2 106.71(4) . 6_545 ?
Cs1A Cs2 Cl2 73.29(4) 4 6_545 ?
Cl2 Cs2 Cl2 165.92(8) . 6_545 ?
Cl2 Cs2 Cl2 112.08(3) 4 6_545 ?
Cl2 Cs2 Cl2 55.77(7) 2_545 6_545 ?
Cl2 Cs2 Cl2 112.08(3) 5_655 6_545 ?
Cl2 Cs2 Cl2 80.84(8) 3_655 6_545 ?

loop_
_geom_bond_atom_site_label_1
_geom_bond_atom_site_label_2
_geom_bond_distance
_geom_bond_site_symmetry_2
_geom_bond_publ_flag
Nb1 O1 2.021(5) . ?
Nb1 O1 2.025(6) 3 ?
Nb1 Cl1 2.477(2) . ?
Nb1 Cl1 2.512(2) 9 ?
Nb1 Cl2 2.583(2) . ?
Nb1 Nb1 2.8108(14) 3 ?
Nb1 Nb1 2.8108(14) 2 ?
Nb1 Nb1 2.9789(14) 8 ?
Nb1 Nb1 2.9789(14) 9 ?
Nb1 Ti1 3.3329(13) . ?
Nb1 Cs1B 4.9124(10) . ?
Cl1 Nb1 2.512(2) 8 ?
Cl1 Cs1A 3.416(3) . ?
Cl1 Cs1B 3.52(2) . ?
Cl1 Cs1B 4.802(14) 7_545 ?
Cl2 Ti1 2.478(2) . ?
Cl2 Cs2 3.508(2) . ?
Cl2 Cs1B 3.76(2) . ?
Cl2 Cs1A 3.956(7) . ?
Cl2 Cs1B 5.01(4) 4 ?
Cl3 Ti2 2.410(2) . ?
Cl3 Ti1 2.506(3) . ?
Cl3 Cs1A 3.828(11) 7_655 ?
Cl3 Cs1B 4.17(5) 7_655 ?
Cl3 Cs1B 5.132(13) 1_565 ?
Ti1 O1 1.951(5) 6 ?
Ti1 O1 1.951(5) . ?
Ti1 Cl2 2.478(2) 6 ?
Ti1 Cl3 2.506(3) 6 ?
Ti1 Nb1 3.3329(13) 6 ?
Ti1 Ti2 3.648(2) . ?
Ti2 Cl3 2.410(2) 2_655 ?
Ti2 Cl3 2.410(2) 5_655 ?
Ti2 Cl3 2.410(2) 3_665 ?
Ti2 Cl3 2.410(2) 6 ?
Ti2 Cl3 2.410(2) 4_665 ?
Ti2 Cs1B 5.09(5) 7_655 ?
Ti2 Cs1B 5.09(5) 10_656 ?
O1 Nb1 2.025(6) 2 ?
Cs1A Cs1B 0.39(5) . ?
Cs1A Cs2 3.098(13) . ?
Cs1A Cl1 3.416(3) 3_655 ?
Cs1A Cl1 3.416(3) 2_545 ?
Cs1A Cl3 3.828(11) 8 ?
Cs1A Cl3 3.828(11) 9_545 ?
Cs1A Cl3 3.828(11) 7_655 ?
Cs1A Cl2 3.956(7) 2_545 ?
Cs1A Cl2 3.956(7) 3_655 ?
Cs1A Cs1B 5.80(6) 4 ?
Cs1B Cs2 2.70(5) . ?
Cs1B Cl1 3.52(2) 3_655 ?
Cs1B Cl1 3.52(2) 2_545 ?
Cs1B Cl2 3.76(2) 2_545 ?
Cs1B Cl2 3.76(2) 3_655 ?
Cs1B Cl3 4.17(5) 8 ?
Cs1B Cl3 4.17(5) 9_545 ?
Cs1B Cl3 4.17(5) 7_655 ?
Cs1B Cl1 4.802(14) 9 ?
Cs1B Cl1 4.802(14) 7_545 ?
Cs1B Cl1 4.802(14) 8_655 ?
Cs2 Cs1B 2.70(5) 4 ?
Cs2 Cs1A 3.098(13) 4 ?
Cs2 Cl2 3.508(2) 4 ?
Cs2 Cl2 3.508(2) 2_545 ?
Cs2 Cl2 3.508(2) 5_655 ?
Cs2 Cl2 3.508(2) 3_655 ?
Cs2 Cl2 3.508(2) 6_545 ?
